data_4348930
loop_
_publ_author_name
'Soussi, K.'
'Jung, J.'
'Pointillart, F.'
'Le Guennic, B.'
'Lefeuvre, B.'
'Golhen, S.'
'Cador, O.'
'Guyot, Y.'
'Maury, O.'
'Ouahab, L.'

_publ_section_title
;
 Magnetic and photo-physical investigations into DyIII and YbIII complexes
 involving tetrathiafulvalene ligand
;
_journal_issue 12
_journal_name_full 'Inorganic Chemistry Frontiers'
_journal_page_first 1105
_journal_paper_doi 10.1039/C5QI00087D
_journal_volume 2
_journal_year 2015
_chemical_formula_sum 'C45.41 H30.54 Cl2.82 Dy F9 N2 O10 S9'
_chemical_formula_weight 1486.2
_space_group_IT_number 2
_space_group_name_Hall '-P 1'
_space_group_name_H-M_alt 'P -1'
_symmetry_cell_setting triclinic
_symmetry_space_group_name_H-M 'P -1'
_atom_sites_solution_hydrogens geom
_atom_sites_solution_primary direct
_atom_sites_solution_secondary difmap
_audit_creation_method SHELXL-97
_audit_update_record
;
2015-06-16 deposited with the CCDC.
2015-10-26 downloaded from the CCDC.
;
_cell_angle_alpha 77.004(2)
_cell_angle_beta 86.822(2)
_cell_angle_gamma 74.808(2)
_cell_formula_units_Z 2
_cell_length_a 10.4634(8)
_cell_length_b 12.1092(10)
_cell_length_c 23.9781(18)
_cell_measurement_reflns_used 4487
_cell_measurement_temperature 150(2)
_cell_measurement_theta_max 21.81
_cell_measurement_theta_min 2.33
_cell_volume 2856.8(4)
_computing_structure_refinement 'SHELXL-97 (Sheldrick, 1997)'
_diffrn_ambient_temperature 150(2)
_diffrn_measured_fraction_theta_full 0.948
_diffrn_measured_fraction_theta_max 0.948
_diffrn_radiation_monochromator graphite
_diffrn_radiation_source 'fine-focus sealed tube'
_diffrn_radiation_type MoK\a
_diffrn_radiation_wavelength 0.71073
_diffrn_reflns_av_R_equivalents 0.0798
_diffrn_reflns_av_sigmaI/netI 0.1423
_diffrn_reflns_limit_h_max 13
_diffrn_reflns_limit_h_min -13
_diffrn_reflns_limit_k_max 15
_diffrn_reflns_limit_k_min -15
_diffrn_reflns_limit_l_max 29
_diffrn_reflns_limit_l_min -31
_diffrn_reflns_number 29912
_diffrn_reflns_theta_full 27.54
_diffrn_reflns_theta_max 27.54
_diffrn_reflns_theta_min 0.87
_exptl_absorpt_coefficient_mu 1.853
_exptl_absorpt_correction_T_max 0.7456
_exptl_absorpt_correction_T_min 0.6193
_exptl_absorpt_correction_type multi-scan
_exptl_crystal_colour orange
_exptl_crystal_density_diffrn 1.728
_exptl_crystal_density_method 'not measured'
_exptl_crystal_description prism
_exptl_crystal_F_000 1522
_exptl_crystal_size_max 0.15
_exptl_crystal_size_mid 0.07
_exptl_crystal_size_min 0.03
_refine_diff_density_max 2.307
_refine_diff_density_min -2.705
_refine_diff_density_rms 0.270
_refine_ls_extinction_method none
_refine_ls_goodness_of_fit_ref 1.081
_refine_ls_hydrogen_treatment constr
_refine_ls_matrix_type full
_refine_ls_number_parameters 711
_refine_ls_number_reflns 12500
_refine_ls_number_restraints 25
_refine_ls_restrained_S_all 1.081
_refine_ls_R_factor_all 0.1516
_refine_ls_R_factor_gt 0.0882
_refine_ls_shift/su_max 0.001
_refine_ls_shift/su_mean 0.000
_refine_ls_structure_factor_coef Fsqd
_refine_ls_weighting_details 'calc w=1/[\s^2^(Fo^2^)+(0.1083P)^2^+17.4267P] where P=(Fo^2^+2Fc^2^)/3'
_refine_ls_weighting_scheme calc
_refine_ls_wR_factor_gt 0.2008
_refine_ls_wR_factor_ref 0.2413
_reflns_number_gt 7773
_reflns_number_total 12500
_reflns_threshold_expression >2sigma(I)
_cod_data_source_file c5qi00087d2.cif
_cod_data_source_block importks22-3
_cod_original_sg_symbol_H-M P-1
_cod_database_code 4348930

loop_
_symmetry_equiv_pos_as_xyz
'x, y, z'
'-x, -y, -z'

loop_
_atom_site_label
_atom_site_type_symbol
_atom_site_fract_x
_atom_site_fract_y
_atom_site_fract_z
_atom_site_U_iso_or_equiv
_atom_site_adp_type
_atom_site_occupancy
_atom_site_symmetry_multiplicity
_atom_site_calc_flag
_atom_site_refinement_flags
_atom_site_disorder_assembly
_atom_site_disorder_group
C1 C 0.2761(11) 0.4536(12) 0.7194(5) 0.037(3) Uani 1 1 d . . .
H1A H 0.2729 0.3856 0.7050 0.045 Uiso 1 1 calc R . .
H1B H 0.3108 0.5058 0.6892 0.045 Uiso 1 1 calc R . .
C2 C 0.1404(13) 0.5145(11) 0.7335(6) 0.042(3) Uani 1 1 d . . .
H2A H 0.1429 0.5848 0.7460 0.050 Uiso 1 1 calc R . .
H2B H 0.0856 0.5382 0.6994 0.050 Uiso 1 1 calc R . .
C3 C 0.1714(11) 0.3820(11) 0.8203(5) 0.032(3) Uani 1 1 d . . .
C4 C 0.3006(10) 0.3726(10) 0.8156(5) 0.031(3) Uani 1 1 d . . .
C5 C 0.2654(12) 0.2741(11) 0.9187(5) 0.037(3) Uani 1 1 d . . .
C6 C 0.2745(11) 0.2314(11) 0.9763(5) 0.034(3) Uani 1 1 d . . .
C7 C 0.3611(11) 0.1748(11) 1.0808(5) 0.034(3) Uani 1 1 d . . .
C8 C 0.2249(11) 0.2017(11) 1.0840(5) 0.036(3) Uani 1 1 d . . .
C9 C 0.4403(11) 0.0107(10) 1.1836(5) 0.033(3) Uani 1 1 d . . .
H9A H 0.3484 0.0283 1.1955 0.040 Uiso 1 1 calc R . .
H9B H 0.4556 -0.0530 1.1636 0.040 Uiso 1 1 calc R . .
C10 C 0.5283(9) -0.0241(10) 1.2341(5) 0.026(2) Uani 1 1 d . . .
C11 C 0.6419(10) -0.1189(11) 1.2429(5) 0.032(3) Uani 1 1 d . . .
H11 H 0.6654 -0.1652 1.2159 0.038 Uiso 1 1 calc R . .
C12 C 0.7173(11) -0.1431(11) 1.2905(6) 0.040(3) Uani 1 1 d . . .
H12 H 0.7929 -0.2053 1.2957 0.048 Uiso 1 1 calc R . .
C13 C 0.6829(10) -0.0760(10) 1.3319(5) 0.030(3) Uani 1 1 d . . .
H13 H 0.7334 -0.0946 1.3650 0.036 Uiso 1 1 calc R . .
C14 C 0.5739(10) 0.0177(10) 1.3230(5) 0.028(3) Uani 1 1 d . . .
H14 H 0.5517 0.0649 1.3496 0.034 Uiso 1 1 calc R . .
C15 C 0.0968(10) 0.3649(11) 1.1434(5) 0.032(3) Uani 1 1 d . . .
H15A H 0.0601 0.4079 1.1062 0.039 Uiso 1 1 calc R . .
H15B H 0.0321 0.3863 1.1722 0.039 Uiso 1 1 calc R . .
C16 C 0.2174(11) 0.3955(10) 1.1528(5) 0.030(3) Uani 1 1 d . . .
C21 C 0.4549(11) 0.3627(10) 1.3931(5) 0.030(3) Uani 1 1 d . . .
C22 C 0.3282(10) 0.3326(9) 1.3836(5) 0.022(2) Uani 1 1 d . . .
C23 C 0.2111(10) 0.4063(10) 1.3967(5) 0.032(3) Uani 1 1 d . B .
H23 H 0.2136 0.4729 1.4094 0.038 Uiso 1 1 calc R . .
C24 C 0.0867(10) 0.3823(10) 1.3912(5) 0.027(2) Uani 1 1 d . . .
C29 C 0.4183(10) -0.2027(10) 1.4224(5) 0.028(3) Uani 1 1 d . . .
C30 C 0.2986(9) -0.0993(9) 1.4070(5) 0.022(2) Uani 1 1 d . . .
C31 C 0.1761(10) -0.1149(9) 1.4245(5) 0.026(2) Uani 1 1 d . A .
H31 H 0.1702 -0.1889 1.4441 0.031 Uiso 1 1 calc R . .
C32 C 0.0596(10) -0.0243(10) 1.4140(5) 0.027(2) Uani 1 1 d . . .
N1 N 0.4977(8) 0.0419(8) 1.2752(4) 0.0231(19) Uani 1 1 d . . .
N2 N 0.2639(8) 0.3700(8) 1.2076(4) 0.027(2) Uani 1 1 d . . .
O1 O 0.3928(6) 0.1334(6) 1.2669(3) 0.0272(17) Uani 1 1 d . A .
O2 O 0.1904(7) 0.3332(6) 1.2507(3) 0.0262(17) Uani 1 1 d . A .
O3 O 0.3452(6) 0.2401(6) 1.3652(3) 0.0244(16) Uani 1 1 d . A .
O4 O 0.0709(7) 0.3034(6) 1.3696(3) 0.0261(17) Uani 1 1 d . A .
O5 O 0.3275(6) -0.0060(6) 1.3812(3) 0.0236(16) Uani 1 1 d . A .
O6 O 0.0562(7) 0.0758(6) 1.3834(3) 0.0255(16) Uani 1 1 d . A .
O7 O -0.0018(6) 0.2025(6) 1.2694(3) 0.0251(17) Uani 1 1 d . A .
O10 O 0.0806(7) 0.4404(7) 0.7786(4) 0.0352(19) Uani 1 1 d . . .
O9 O 0.3640(8) 0.4166(8) 0.7678(3) 0.040(2) Uani 1 1 d . . .
F4 F 0.4774(6) -0.2330(6) 1.3742(3) 0.0431(18) Uani 1 1 d . . .
F5 F 0.3921(6) -0.3014(6) 1.4537(3) 0.0459(19) Uani 1 1 d . . .
F6 F 0.5111(6) -0.1790(6) 1.4499(3) 0.0391(17) Uani 1 1 d . . .
S1 S 0.4028(3) 0.2859(3) 0.87407(14) 0.0372(7) Uani 1 1 d . . .
S2 S 0.1113(3) 0.3126(3) 0.88433(14) 0.0433(8) Uani 1 1 d . . .
S3 S 0.1371(3) 0.2273(3) 1.02020(14) 0.0400(8) Uani 1 1 d . . .
S4 S 0.4279(3) 0.1741(3) 1.01247(14) 0.0417(8) Uani 1 1 d . . .
S5 S 0.4759(3) 0.1417(3) 1.13553(13) 0.0361(7) Uani 1 1 d . . .
S6 S 0.1315(3) 0.2052(3) 1.14712(13) 0.0328(7) Uani 1 1 d . . .
Dy1 Dy 0.19895(5) 0.16121(5) 1.32089(2) 0.02178(16) Uani 1 1 d . . .
F3 F 0.4428(7) 0.4559(8) 1.4149(5) 0.070(3) Uani 1 1 d . . .
F1 F 0.5217(7) 0.3818(8) 1.3443(3) 0.059(2) Uani 1 1 d . . .
F2 F 0.5378(7) 0.2746(7) 1.4280(4) 0.057(2) Uani 1 1 d . . .
C45 C -0.2263(17) 0.3067(15) 1.0605(7) 0.069(5) Uani 1 1 d D . .
H45A H -0.1425 0.2586 1.0776 0.083 Uiso 1 1 calc R . .
H45B H -0.2960 0.2861 1.0859 0.083 Uiso 1 1 calc R . .
Cl1 Cl -0.2320(11) 0.4551(10) 1.0578(5) 0.196(3) Uani 1 1 d D . .
Cl2 Cl -0.2425(11) 0.2719(10) 0.9991(5) 0.196(3) Uani 1 1 d D . .
C46 C -0.072(4) 0.065(6) 0.9336(16) 0.14(3) Uiso 0.410(15) 1 d PD . .
H46A H -0.0809 -0.0012 0.9634 0.167 Uiso 1 1 calc R . .
H46B H -0.0564 0.1235 0.9523 0.167 Uiso 1 1 calc R . .
Cl3 Cl -0.215(3) 0.121(3) 0.8995(16) 0.270(15) Uiso 0.410(15) 1 d PD . .
Cl4 Cl 0.066(3) 0.019(3) 0.8951(16) 0.270(15) Uiso 0.410(15) 1 d PD . .
C20 C 0.3865(10) 0.3801(10) 1.2190(5) 0.029(3) Uani 1 1 d . . .
H20 H 0.4199 0.3544 1.2561 0.035 Uiso 1 1 calc R . .
C19 C 0.4615(11) 0.4289(10) 1.1751(6) 0.034(3) Uani 1 1 d . . .
H19 H 0.5434 0.4387 1.1829 0.041 Uiso 1 1 calc R . .
C17 C 0.2905(13) 0.4425(12) 1.1094(5) 0.042(3) Uani 1 1 d . . .
H17 H 0.2590 0.4618 1.0720 0.051 Uiso 1 1 calc R . .
C18 C 0.4125(13) 0.4622(12) 1.1202(6) 0.046(3) Uani 1 1 d . . .
H18 H 0.4595 0.4974 1.0905 0.055 Uiso 1 1 calc R . .
O8 O 0.2024(6) -0.0016(7) 1.2815(3) 0.0261(17) Uani 1 1 d . A .
C38 C -0.0630(10) 0.1350(10) 1.2568(5) 0.027(2) Uani 1 1 d . . .
C42 C 0.2943(11) -0.2360(10) 1.2678(5) 0.034(3) Uani 1 1 d . A .
H42 H 0.3661 -0.2087 1.2742 0.041 Uiso 1 1 calc R . .
C39 C -0.0191(10) 0.0173(10) 1.2567(5) 0.030(3) Uani 1 1 d . A .
H39 H -0.0794 -0.0220 1.2493 0.036 Uiso 1 1 calc R . .
C40 C 0.1146(10) -0.0456(9) 1.2675(5) 0.024(2) Uani 1 1 d . . .
C41 C 0.1611(11) -0.1691(9) 1.2624(5) 0.028(2) Uani 1 1 d . A .
C37 C -0.2052(10) 0.1967(9) 1.2357(5) 0.026(2) Uani 1 1 d . A .
S9 S 0.0563(3) -0.2492(3) 1.25035(19) 0.0500(10) Uani 1 1 d . . .
F9 F -0.2054(6) 0.2911(6) 1.1931(3) 0.0414(17) Uani 1 1 d . . .
F7 F -0.2793(6) 0.2374(7) 1.2779(3) 0.0468(19) Uani 1 1 d . . .
F8 F -0.2682(6) 0.1325(6) 1.2156(3) 0.0448(19) Uani 1 1 d . . .
C43 C 0.1849(12) -0.3711(12) 1.2532(7) 0.049(4) Uani 1 1 d . A .
H43 H 0.1752 -0.4431 1.2492 0.059 Uiso 1 1 calc R . .
C44 C 0.3014(11) -0.3511(12) 1.2618(7) 0.050(4) Uani 1 1 d . . .
H44 H 0.3809 -0.4085 1.2638 0.060 Uiso 1 1 calc R A .
C33A C -0.0683(9) -0.0377(8) 1.4410(4) 0.023(2) Uani 0.746(9) 1 d PD A 1
C34A C -0.1029(16) -0.1272(19) 1.4798(10) 0.034(5) Uani 0.746(9) 1 d PD A 1
H34A H -0.0425 -0.1986 1.4936 0.041 Uiso 0.746(9) 1 calc PR A 1
C35A C -0.2361(10) -0.1035(10) 1.4971(5) 0.0333(19) Uani 0.746(9) 1 d PD A 1
H35A H -0.2749 -0.1529 1.5241 0.040 Uiso 0.746(9) 1 calc PR A 1
C36A C -0.2965(10) 0.0032(10) 1.4676(5) 0.0333(19) Uani 0.746(9) 1 d PD A 1
H36A H -0.3871 0.0343 1.4708 0.040 Uiso 0.746(9) 1 calc PR A 1
S8A S -0.2038(4) 0.0779(4) 1.4252(2) 0.0288(13) Uani 0.746(9) 1 d PD A 1
C33B C -0.0683(9) -0.0377(8) 1.4410(4) 0.023(2) Uani 0.254(9) 1 d PD A 2
C34B C -0.192(3) 0.042(4) 1.436(3) 0.034(5) Uani 0.254(9) 1 d PD A 2
H34B H -0.2049 0.1172 1.4129 0.041 Uiso 0.254(9) 1 calc PR A 2
C35B C -0.2965(10) 0.0032(10) 1.4676(5) 0.0333(19) Uani 0.254(9) 1 d PD A 2
C36B C -0.2361(10) -0.1035(10) 1.4971(5) 0.0333(19) Uani 0.254(9) 1 d PD A 2
S8B S -0.0789(13) -0.1600(14) 1.4884(8) 0.0288(13) Uani 0.254(9) 1 d PD A 2
C25A C -0.0352(10) 0.4562(8) 1.4129(5) 0.029(3) Uani 0.524(8) 1 d PD B 1
C26A C -0.052(3) 0.564(3) 1.4324(19) 0.039(11) Uani 0.524(8) 1 d PD B 1
H26A H 0.0143 0.5991 1.4363 0.046 Uiso 0.524(8) 1 calc PR B 1
C27A C -0.1964(11) 0.6081(12) 1.4453(6) 0.045(2) Uani 0.524(8) 1 d PD B 1
H27A H -0.2376 0.6820 1.4518 0.054 Uiso 0.524(8) 1 calc PR B 1
C28A C -0.2556(11) 0.5197(11) 1.4457(6) 0.045(2) Uani 0.524(8) 1 d PD B 1
H28A H -0.3440 0.5283 1.4561 0.054 Uiso 0.524(8) 1 calc PR B 1
S7A S -0.1711(9) 0.3995(10) 1.4280(6) 0.037(2) Uani 0.524(8) 1 d PD B 1
C25B C -0.0352(10) 0.4562(8) 1.4129(5) 0.029(3) Uani 0.476(8) 1 d PD B 2
C26B C -0.161(3) 0.427(3) 1.421(2) 0.039(11) Uani 0.476(8) 1 d PD B 2
H26B H -0.1798 0.3621 1.4126 0.046 Uiso 0.476(8) 1 calc PR B 2
C27B C -0.2556(11) 0.5197(11) 1.4457(6) 0.045(2) Uani 0.476(8) 1 d PD B 2
C28B C -0.1964(11) 0.6081(12) 1.4453(6) 0.045(2) Uani 0.476(8) 1 d PD B 2
S7B S -0.0436(9) 0.5943(10) 1.4229(5) 0.037(2) Uani 0.476(8) 1 d PD B 2

loop_
_atom_site_aniso_label
_atom_site_aniso_U_11
_atom_site_aniso_U_22
_atom_site_aniso_U_33
_atom_site_aniso_U_23
_atom_site_aniso_U_13
_atom_site_aniso_U_12
C1 0.028(6) 0.046(8) 0.041(7) -0.007(6) -0.002(5) -0.014(5)
C2 0.047(7) 0.031(7) 0.039(8) 0.000(6) -0.006(6) -0.003(6)
C3 0.034(6) 0.035(7) 0.026(6) -0.006(5) -0.011(5) -0.007(5)
C4 0.026(5) 0.034(7) 0.036(7) -0.012(6) 0.001(5) -0.010(5)
C5 0.039(6) 0.040(7) 0.033(7) -0.013(6) 0.002(5) -0.009(6)
C6 0.034(6) 0.037(7) 0.029(7) -0.009(6) 0.010(5) -0.009(5)
C7 0.028(6) 0.035(7) 0.032(7) -0.003(5) -0.002(5) 0.000(5)
C8 0.032(6) 0.040(7) 0.037(7) -0.013(6) 0.002(5) -0.010(5)
C9 0.034(6) 0.032(7) 0.033(7) -0.016(6) -0.003(5) -0.002(5)
C10 0.016(5) 0.031(6) 0.037(7) -0.018(5) 0.008(4) -0.008(4)
C11 0.015(5) 0.038(7) 0.044(7) -0.020(6) 0.002(5) -0.001(5)
C12 0.024(5) 0.033(7) 0.063(9) -0.019(7) 0.003(6) -0.001(5)
C13 0.018(5) 0.033(7) 0.036(7) -0.003(5) -0.001(5) -0.005(5)
C14 0.021(5) 0.030(6) 0.035(7) -0.011(5) 0.002(5) -0.005(5)
C15 0.024(5) 0.039(7) 0.034(7) -0.018(6) -0.007(5) 0.000(5)
C16 0.029(5) 0.026(6) 0.032(7) -0.006(5) -0.004(5) 0.001(5)
C21 0.038(6) 0.019(6) 0.040(7) -0.017(5) 0.001(5) -0.011(5)
C22 0.025(5) 0.018(5) 0.025(6) -0.007(5) 0.005(4) -0.006(4)
C23 0.024(5) 0.024(6) 0.055(8) -0.023(6) 0.006(5) -0.009(5)
C24 0.026(5) 0.030(6) 0.033(6) -0.020(5) -0.001(5) -0.010(5)
C29 0.023(5) 0.023(6) 0.037(7) -0.007(5) -0.003(5) -0.002(4)
C30 0.018(5) 0.017(5) 0.032(6) -0.007(5) 0.002(4) -0.004(4)
C31 0.024(5) 0.017(5) 0.037(7) -0.010(5) 0.002(5) -0.004(4)
C32 0.021(5) 0.029(6) 0.028(6) -0.005(5) -0.001(5) -0.005(5)
N1 0.017(4) 0.022(5) 0.030(5) -0.010(4) 0.007(4) -0.003(3)
N2 0.019(4) 0.020(5) 0.046(6) -0.015(4) 0.008(4) -0.002(4)
O1 0.013(3) 0.023(4) 0.046(5) -0.018(4) 0.006(3) 0.003(3)
O2 0.020(3) 0.024(4) 0.031(4) -0.003(3) 0.010(3) -0.004(3)
O3 0.017(3) 0.026(4) 0.034(4) -0.015(3) 0.002(3) -0.005(3)
O4 0.020(3) 0.027(4) 0.036(4) -0.020(4) 0.007(3) -0.005(3)
O5 0.016(3) 0.023(4) 0.030(4) -0.004(3) 0.005(3) -0.006(3)
O6 0.023(4) 0.021(4) 0.035(4) -0.009(3) 0.008(3) -0.009(3)
O7 0.016(3) 0.020(4) 0.040(5) -0.009(3) -0.002(3) -0.004(3)
O10 0.029(4) 0.038(5) 0.038(5) -0.005(4) -0.006(4) -0.007(4)
O9 0.031(4) 0.058(6) 0.029(5) -0.007(4) 0.003(4) -0.012(4)
F4 0.032(3) 0.043(4) 0.049(5) -0.016(4) 0.002(3) 0.005(3)
F5 0.032(4) 0.027(4) 0.072(5) 0.002(4) -0.004(4) -0.005(3)
F6 0.024(3) 0.037(4) 0.053(5) -0.008(3) -0.010(3) -0.001(3)
S1 0.0265(14) 0.047(2) 0.0351(17) -0.0136(15) -0.0017(12) -0.0004(13)
S2 0.0320(15) 0.062(2) 0.0372(18) -0.0065(17) -0.0022(14) -0.0180(15)
S3 0.0274(14) 0.058(2) 0.0350(17) -0.0132(16) -0.0016(13) -0.0094(14)
S4 0.0301(15) 0.058(2) 0.0310(17) -0.0122(16) 0.0010(13) 0.0008(14)
S5 0.0284(14) 0.047(2) 0.0342(17) -0.0080(15) 0.0004(13) -0.0121(13)
S6 0.0279(13) 0.0415(18) 0.0323(16) -0.0118(14) 0.0046(12) -0.0125(13)
Dy1 0.0155(2) 0.0206(3) 0.0319(3) -0.0129(2) 0.00327(18) -0.00369(17)
F3 0.036(4) 0.066(6) 0.139(9) -0.079(6) 0.005(5) -0.018(4)
F1 0.042(4) 0.093(7) 0.055(5) -0.023(5) 0.014(4) -0.039(4)
F2 0.037(4) 0.058(5) 0.076(6) -0.005(5) -0.021(4) -0.014(4)
C45 0.072(11) 0.078(13) 0.058(11) -0.019(9) -0.013(9) -0.013(9)
Cl1 0.221(8) 0.183(7) 0.185(7) -0.021(6) -0.042(6) -0.059(6)
Cl2 0.221(8) 0.183(7) 0.185(7) -0.021(6) -0.042(6) -0.059(6)
C20 0.024(5) 0.027(6) 0.040(7) -0.010(5) -0.001(5) -0.011(5)
C19 0.025(5) 0.029(7) 0.050(8) -0.005(6) 0.007(5) -0.013(5)
C17 0.046(7) 0.046(8) 0.025(7) 0.000(6) 0.011(6) -0.007(6)
C18 0.039(7) 0.040(8) 0.057(9) -0.006(7) 0.014(7) -0.014(6)
O8 0.018(3) 0.030(4) 0.035(4) -0.017(4) 0.001(3) -0.005(3)
C38 0.026(5) 0.036(7) 0.021(6) -0.006(5) -0.002(4) -0.010(5)
C42 0.035(6) 0.021(6) 0.049(8) -0.019(6) -0.006(6) 0.000(5)
C39 0.018(5) 0.028(6) 0.044(7) -0.018(6) -0.001(5) 0.000(4)
C40 0.023(5) 0.022(6) 0.033(6) -0.013(5) 0.003(5) -0.007(4)
C41 0.033(6) 0.020(6) 0.039(7) -0.017(5) 0.002(5) -0.015(5)
C37 0.021(5) 0.021(6) 0.037(7) -0.006(5) 0.000(5) -0.007(4)
S9 0.0281(15) 0.0379(19) 0.093(3) -0.036(2) 0.0021(17) -0.0054(14)
F9 0.027(3) 0.039(4) 0.051(5) 0.003(4) -0.005(3) -0.006(3)
F7 0.022(3) 0.058(5) 0.054(5) -0.014(4) 0.006(3) 0.003(3)
F8 0.029(3) 0.038(4) 0.070(5) -0.018(4) -0.014(3) -0.006(3)
C43 0.031(6) 0.032(7) 0.091(12) -0.033(8) 0.006(7) -0.005(5)
C44 0.024(6) 0.044(8) 0.082(11) -0.033(8) -0.003(6) 0.008(6)
C33A 0.018(5) 0.022(6) 0.034(6) -0.011(5) 0.009(4) -0.012(4)
C34A 0.011(7) 0.025(11) 0.057(14) -0.011(10) -0.009(8) 0.013(7)
C35A 0.031(4) 0.040(5) 0.037(5) -0.014(4) 0.004(4) -0.019(4)
C36A 0.031(4) 0.040(5) 0.037(5) -0.014(4) 0.004(4) -0.019(4)
S8A 0.0215(19) 0.027(3) 0.037(3) -0.008(2) 0.0058(18) -0.0058(16)
C33B 0.018(5) 0.022(6) 0.034(6) -0.011(5) 0.009(4) -0.012(4)
C34B 0.011(7) 0.025(11) 0.057(14) -0.011(10) -0.009(8) 0.013(7)
C35B 0.031(4) 0.040(5) 0.037(5) -0.014(4) 0.004(4) -0.019(4)
C36B 0.031(4) 0.040(5) 0.037(5) -0.014(4) 0.004(4) -0.019(4)
S8B 0.0215(19) 0.027(3) 0.037(3) -0.008(2) 0.0058(18) -0.0058(16)
C25A 0.025(5) 0.028(6) 0.032(6) -0.012(5) -0.002(5) -0.001(5)
C26A 0.037(14) 0.014(16) 0.040(14) 0.013(11) 0.024(10) 0.014(11)
C27A 0.034(5) 0.054(7) 0.048(6) -0.021(5) -0.006(4) -0.001(4)
C28A 0.034(5) 0.054(7) 0.048(6) -0.021(5) -0.006(4) -0.001(4)
S7A 0.030(3) 0.030(5) 0.047(5) -0.014(5) 0.003(3) 0.001(3)
C25B 0.025(5) 0.028(6) 0.032(6) -0.012(5) -0.002(5) -0.001(5)
C26B 0.037(14) 0.014(16) 0.040(14) 0.013(11) 0.024(10) 0.014(11)
C27B 0.034(5) 0.054(7) 0.048(6) -0.021(5) -0.006(4) -0.001(4)
C28B 0.034(5) 0.054(7) 0.048(6) -0.021(5) -0.006(4) -0.001(4)
S7B 0.030(3) 0.030(5) 0.047(5) -0.014(5) 0.003(3) 0.001(3)

loop_
_atom_type_symbol
_atom_type_description
_atom_type_scat_dispersion_real
_atom_type_scat_dispersion_imag
_atom_type_scat_source
C C 0.0033 0.0016 'International Tables Vol C Tables 4.2.6.8 and 6.1.1.4'
H H 0.0000 0.0000 'International Tables Vol C Tables 4.2.6.8 and 6.1.1.4'
N N 0.0061 0.0033 'International Tables Vol C Tables 4.2.6.8 and 6.1.1.4'
O O 0.0106 0.0060 'International Tables Vol C Tables 4.2.6.8 and 6.1.1.4'
F F 0.0171 0.0103 'International Tables Vol C Tables 4.2.6.8 and 6.1.1.4'
S S 0.1246 0.1234 'International Tables Vol C Tables 4.2.6.8 and 6.1.1.4'
Cl Cl 0.1484 0.1585 'International Tables Vol C Tables 4.2.6.8 and 6.1.1.4'
Dy Dy -0.1892 4.4098 'International Tables Vol C Tables 4.2.6.8 and 6.1.1.4'

loop_
_geom_angle_atom_site_label_1
_geom_angle_atom_site_label_2
_geom_angle_atom_site_label_3
_geom_angle
O9 C1 C2 112.5(10)
O10 C2 C1 112.3(10)
C4 C3 O10 125.1(11)
C4 C3 S2 118.6(9)
O10 C3 S2 116.3(8)
C3 C4 O9 125.9(11)
C3 C4 S1 117.7(9)
O9 C4 S1 116.2(8)
C6 C5 S2 119.9(10)
C6 C5 S1 123.8(9)
S2 C5 S1 116.2(7)
C5 C6 S3 123.2(9)
C5 C6 S4 122.4(9)
S3 C6 S4 114.4(7)
C8 C7 S5 128.8(10)
C8 C7 S4 115.9(9)
S5 C7 S4 115.4(6)
C7 C8 S3 117.3(9)
C7 C8 S6 125.6(10)
S3 C8 S6 116.9(7)
C10 C9 S5 108.6(8)
N1 C10 C11 117.8(10)
N1 C10 C9 117.6(9)
C11 C10 C9 124.6(10)
C12 C11 C10 120.2(11)
C11 C12 C13 120.9(11)
C14 C13 C12 119.1(11)
N1 C14 C13 120.0(10)
C16 C15 S6 110.1(8)
N2 C16 C17 118.6(11)
N2 C16 C15 118.1(11)
C17 C16 C15 123.2(11)
F3 C21 F1 105.9(10)
F3 C21 F2 105.8(10)
F1 C21 F2 105.0(10)
F3 C21 C22 116.3(9)
F1 C21 C22 111.2(9)
F2 C21 C22 111.9(9)
O3 C22 C23 128.8(10)
O3 C22 C21 113.9(9)
C23 C22 C21 117.3(9)
C22 C23 C24 121.3(10)
O4 C24 C23 124.7(10)
O4 C24 C25A 116.3(9)
C23 C24 C25A 119.1(9)
F6 C29 F5 107.5(9)
F6 C29 F4 105.5(8)
F5 C29 F4 105.0(9)
F6 C29 C30 112.9(9)
F5 C29 C30 115.1(9)
F4 C29 C30 110.1(9)
O5 C30 C31 128.1(9)
O5 C30 C29 113.5(9)
C31 C30 C29 118.3(10)
C30 C31 C32 122.9(10)
O6 C32 C31 123.0(10)
O6 C32 C33A 115.0(9)
C31 C32 C33A 122.0(10)
O1 N1 C14 119.4(9)
O1 N1 C10 118.6(9)
C14 N1 C10 122.0(9)
O2 N2 C16 119.8(9)
O2 N2 C20 118.7(9)
C16 N2 C20 121.5(10)
N1 O1 Dy1 128.0(6)
N2 O2 Dy1 137.5(6)
C22 O3 Dy1 132.8(6)
C24 O4 Dy1 138.4(7)
C30 O5 Dy1 130.3(6)
C32 O6 Dy1 136.5(7)
C38 O7 Dy1 130.8(7)
C3 O10 C2 109.4(9)
C4 O9 C1 110.0(9)
C5 S1 C4 92.2(6)
C3 S2 C5 92.9(6)
C6 S3 C8 94.7(6)
C7 S4 C6 95.3(5)
C7 S5 C9 102.9(6)
C8 S6 C15 97.7(6)
O6 Dy1 O1 147.4(3)
O6 Dy1 O5 72.3(2)
O1 Dy1 O5 80.6(2)
O6 Dy1 O2 138.7(2)
O1 Dy1 O2 71.4(2)
O5 Dy1 O2 148.4(2)
O6 Dy1 O8 79.8(3)
O1 Dy1 O8 74.8(2)
O5 Dy1 O8 72.3(3)
O2 Dy1 O8 112.8(3)
O6 Dy1 O7 73.9(3)
O1 Dy1 O7 115.9(3)
O5 Dy1 O7 134.1(2)
O2 Dy1 O7 73.5(2)
O8 Dy1 O7 71.9(2)
O6 Dy1 O4 71.5(3)
O1 Dy1 O4 138.2(3)
O5 Dy1 O4 114.1(3)
O2 Dy1 O4 79.8(3)
O8 Dy1 O4 145.9(2)
O7 Dy1 O4 82.7(2)
O6 Dy1 O3 114.9(3)
O1 Dy1 O3 75.2(2)
O5 Dy1 O3 77.5(2)
O2 Dy1 O3 81.2(3)
O8 Dy1 O3 140.2(2)
O7 Dy1 O3 146.2(2)
O4 Dy1 O3 70.9(2)
Cl2 C45 Cl1 116.6(11)
Cl3 C46 Cl4 118.4(19)
N2 C20 C19 120.1(11)
C18 C19 C20 119.0(11)
C16 C17 C18 121.2(12)
C19 C18 C17 119.3(12)
C40 O8 Dy1 134.8(6)
O7 C38 C39 129.5(10)
O7 C38 C37 113.7(10)
C39 C38 C37 116.8(10)
C41 C42 C44 109.4(10)
C38 C39 C40 122.2(10)
O8 C40 C39 123.6(10)
O8 C40 C41 115.5(9)
C39 C40 C41 120.9(10)
C42 C41 C40 125.0(9)
C42 C41 S9 111.9(8)
C40 C41 S9 123.0(8)
F8 C37 F7 107.5(8)
F8 C37 F9 106.3(9)
F7 C37 F9 106.3(9)
F8 C37 C38 115.9(9)
F7 C37 C38 110.4(9)
F9 C37 C38 110.0(9)
C43 S9 C41 91.4(6)
C44 C43 S9 112.2(10)
C43 C44 C42 115.0(11)
C34A C33A C32 132.7(10)
C34A C33A S8A 109.1(9)
C32 C33A S8A 118.1(7)
C33A C34A C35A 115.4(15)
C36A C35A C34A 107.2(12)
C35A C36A S8A 117.3(7)
C36A S8A C33A 90.8(6)
C26A C25A C24 129.3(15)
C26A C25A S7A 111.9(13)
C24 C25A S7A 118.0(7)
C25A C26A C27A 108(3)
C28A C27A C26A 107.3(17)
C27A C28A S7A 119.9(8)
C28A S7A C25A 90.6(8)

loop_
_geom_bond_atom_site_label_1
_geom_bond_atom_site_label_2
_geom_bond_distance
C1 O9 1.437(14)
C1 C2 1.478(16)
C2 O10 1.466(15)
C3 C4 1.327(15)
C3 O10 1.356(13)
C3 S2 1.745(12)
C4 O9 1.365(14)
C4 S1 1.768(12)
C5 C6 1.361(17)
C5 S2 1.754(12)
C5 S1 1.760(13)
C6 S3 1.739(12)
C6 S4 1.764(12)
C7 C8 1.378(16)
C7 S5 1.736(12)
C7 S4 1.745(12)
C8 S3 1.753(12)
C8 S6 1.759(12)
C9 C10 1.479(15)
C9 S5 1.850(13)
C10 N1 1.376(13)
C10 C11 1.406(14)
C11 C12 1.358(17)
C12 C13 1.394(17)
C13 C14 1.369(14)
C14 N1 1.367(14)
C15 C16 1.448(15)
C15 S6 1.854(12)
C16 N2 1.366(14)
C16 C17 1.367(17)
C21 F3 1.320(12)
C21 F1 1.336(14)
C21 F2 1.336(13)
C21 C22 1.506(15)
C22 O3 1.260(12)
C22 C23 1.381(14)
C23 C24 1.426(14)
C24 O4 1.234(12)
C24 C25A 1.495(14)
C29 F6 1.328(12)
C29 F5 1.345(13)
C29 F4 1.359(13)
C29 C30 1.514(14)
C30 O5 1.262(12)
C30 C31 1.374(14)
C31 C32 1.401(14)
C32 O6 1.260(13)
C32 C33A 1.485(14)
N1 O1 1.326(10)
N2 O2 1.321(11)
N2 C20 1.368(13)
O1 Dy1 2.334(7)
O2 Dy1 2.349(7)
O3 Dy1 2.406(7)
O4 Dy1 2.376(7)
O5 Dy1 2.339(7)
O6 Dy1 2.327(7)
O7 C38 1.257(13)
O7 Dy1 2.375(7)
Dy1 O8 2.362(7)
C45 Cl2 1.649(17)
C45 Cl1 1.768(18)
C46 Cl3 1.649(19)
C46 Cl4 1.707(19)
C20 C19 1.394(16)
C19 C18 1.374(18)
C17 C18 1.406(18)
O8 C40 1.268(12)
C38 C39 1.378(16)
C38 C37 1.535(14)
C42 C41 1.413(15)
C42 C44 1.414(17)
C39 C40 1.414(14)
C40 C41 1.478(14)
C41 S9 1.717(11)
C37 F8 1.320(12)
C37 F7 1.344(13)
C37 F9 1.350(13)
S9 C43 1.708(12)
C43 C44 1.339(17)
C33A C34A 1.37(2)
C33A S8A 1.701(9)
C34A C35A 1.406(19)
C35A C36A 1.333(17)
C36A S8A 1.652(11)
C25A C26A 1.44(4)
C25A S7A 1.723(14)
C26A C27A 1.50(3)
C27A C28A 1.368(19)
C28A S7A 1.626(14)
